data_2106710
loop_
_publ_author_name
'Mariolacos, K.'
'Kupcik, V.'

_publ_section_title
;
 Die Kristallstruktur des Bi2 Cu3 S4 Br
;
_journal_name_full 'Acta Crystallographica B (24,1968-38,1982)'
_journal_page_first 1762
_journal_page_last 1763
_journal_volume 31
_journal_year 1975
_chemical_formula_sum 'Bi2 Br Cu3 S4'
_chemical_name_systematic 'Bi2 Cu3 S4 Br'
_space_group_IT_number 19
_symmetry_space_group_name_Hall 'P 2ac 2ab'
_symmetry_space_group_name_H-M 'P 21 21 21'
_cell_angle_alpha 90
_cell_angle_beta 90
_cell_angle_gamma 90
_cell_formula_units_Z 4
_cell_length_a 20.929
_cell_length_b 10.44
_cell_length_c 4.015
_cell_volume 877.273
_citation_journal_id_ASTM ACBCAR
_cod_data_source_file Mariolacos_ACBCAR_1975_43.cif
_cod_data_source_block Bi2Br1Cu3S4
_cod_original_cell_volume 877.2725
_cod_original_formula_sum 'Bi2 Br1 Cu3 S4'
_cod_database_code 2106710

loop_
_symmetry_equiv_pos_as_xyz
x,y,z
-x+1/2,-y,z+1/2
x+1/2,-y+1/2,-z
-x,y+1/2,-z+1/2

loop_
_atom_site_label
_atom_site_type_symbol
_atom_site_fract_x
_atom_site_fract_y
_atom_site_fract_z
_atom_site_occupancy
_atom_site_U_iso_or_equiv
S1 S-2 0.07066 0.30524 0.7598 1 0.0
S2 S-2 0.20394 0.11364 0.2678 1 0.0
Cu3 Cu+1 0.03592 0.73219 0.78 1 0.0
Cu1 Cu+1 0.04807 0.99051 0.3077 0.5 0.0
Cu4 Cu+1 0.12673 0.12501 0.8335 1 0.0
Bi2 Bi+3 0.12588 0.43409 0.26429 1 0.0
S4 S-2 0.04061 0.61064 0.2782 1 0.0
S3 S-2 0.10181 0.9088 0.7533 1 0.0
Br1 Br-1 0.19983 0.61103 0.76417 1 0.0
Bi1 Bi+3 0.19731 0.86016 0.33908 1 0.0
Cu2 Cu+1 0.03789 0.01478 0.435 0.5 0.0
